data_7208065
loop_
_publ_author_name
'Cao, Xinjiang'
'Zhang, Jun'
'Wang, Chengjie'
'Zhu, Yanyan'
'Li, Gang'

_publ_section_title
;
 Design and construction of six metal--organic frameworks with
 2-p-methoxyphenyl-1H-imidazole-4,5-dicarboxylate
;
_journal_issue 13
_journal_name_full CrystEngComm
_journal_page_first 4357
_journal_paper_doi 10.1039/c2ce25081k
_journal_volume 14
_journal_year 2012
_chemical_formula_sum 'C24 H16 Co N4 O5'
_chemical_formula_weight 499.34
_chemical_name_systematic
;
?
;
_space_group_IT_number 14
_symmetry_cell_setting monoclinic
_symmetry_space_group_name_Hall '-P 2ybc'
_symmetry_space_group_name_H-M 'P 1 21/c 1'
_atom_sites_solution_hydrogens geom
_atom_sites_solution_primary direct
_atom_sites_solution_secondary difmap
_audit_creation_method SHELXL-97
_cell_angle_alpha 90.00
_cell_angle_beta 101.9760(10)
_cell_angle_gamma 90.00
_cell_formula_units_Z 4
_cell_length_a 10.3055(9)
_cell_length_b 16.9232(14)
_cell_length_c 12.7590(11)
_cell_measurement_temperature 293(2)
_cell_volume 2176.8(3)
_computing_cell_refinement 'Bruker SMART'
_computing_data_collection 'Bruker SMART'
_computing_data_reduction 'Bruker SAINT'
_computing_molecular_graphics 'Bruker SHELXTL'
_computing_publication_material 'Bruker SHELXTL'
_computing_structure_refinement 'SHELXL-97 (Sheldrick, 1997)'
_computing_structure_solution 'SHELXS-97 (Sheldrick, 1990)'
_diffrn_ambient_temperature 293(2)
_diffrn_measured_fraction_theta_full 0.999
_diffrn_measured_fraction_theta_max 0.999
_diffrn_measurement_device_type 'CCD area detector'
_diffrn_measurement_method 'phi and omega scans'
_diffrn_radiation_monochromator graphite
_diffrn_radiation_source 'fine-focus sealed tube'
_diffrn_radiation_type MoK\a
_diffrn_radiation_wavelength 0.71073
_diffrn_reflns_av_R_equivalents 0.0283
_diffrn_reflns_av_sigmaI/netI 0.0249
_diffrn_reflns_limit_h_max 12
_diffrn_reflns_limit_h_min -12
_diffrn_reflns_limit_k_max 20
_diffrn_reflns_limit_k_min -19
_diffrn_reflns_limit_l_max 15
_diffrn_reflns_limit_l_min -15
_diffrn_reflns_number 16244
_diffrn_reflns_theta_full 25.00
_diffrn_reflns_theta_max 25.00
_diffrn_reflns_theta_min 2.35
_exptl_absorpt_coefficient_mu 0.834
_exptl_absorpt_correction_T_max 0.8782
_exptl_absorpt_correction_T_min 0.8577
_exptl_absorpt_correction_type multi-scan
_exptl_crystal_density_diffrn 1.524
_exptl_crystal_density_method 'not measured'
_exptl_crystal_F_000 1020
_exptl_crystal_size_max 0.19
_exptl_crystal_size_mid 0.18
_exptl_crystal_size_min 0.16
_refine_diff_density_max 0.317
_refine_diff_density_min -0.242
_refine_diff_density_rms 0.045
_refine_ls_extinction_method none
_refine_ls_goodness_of_fit_ref 1.086
_refine_ls_hydrogen_treatment constr
_refine_ls_matrix_type full
_refine_ls_number_parameters 308
_refine_ls_number_reflns 3826
_refine_ls_number_restraints 0
_refine_ls_restrained_S_all 1.086
_refine_ls_R_factor_all 0.0385
_refine_ls_R_factor_gt 0.0302
_refine_ls_shift/su_max 0.001
_refine_ls_shift/su_mean 0.000
_refine_ls_structure_factor_coef Fsqd
_refine_ls_weighting_details 'calc w=1/[\s^2^(Fo^2^)+(0.0404P)^2^+0.6941P] where P=(Fo^2^+2Fc^2^)/3'
_refine_ls_weighting_scheme calc
_refine_ls_wR_factor_gt 0.0775
_refine_ls_wR_factor_ref 0.0807
_reflns_number_gt 3235
_reflns_number_total 3826
_reflns_threshold_expression >2sigma(I)
_cod_data_source_file c2ce25081k.txt
_cod_data_source_block p2
_cod_depositor_comments
;
The following automatic conversions were performed:

'_symmetry_cell_setting' value 'Monoclinic' changed to 'monoclinic'
according to /home/saulius/struct/CIF-dictionaries/cif_core.dic
dictionary named 'cif_core.dic' version 2.4.1 from 2010-06-29.

Automatic conversion script
Id: cif_fix_values 1891 2012-01-12 08:04:46Z andrius 
;
_cod_original_sg_symbol_H-M P2(1)/c
_cod_database_code 7208065

loop_
_symmetry_equiv_pos_as_xyz
'x, y, z'
'-x, y+1/2, -z+1/2'
'-x, -y, -z'
'x, -y-1/2, z-1/2'

loop_
_atom_site_label
_atom_site_type_symbol
_atom_site_fract_x
_atom_site_fract_y
_atom_site_fract_z
_atom_site_U_iso_or_equiv
_atom_site_adp_type
_atom_site_occupancy
_atom_site_symmetry_multiplicity
_atom_site_calc_flag
_atom_site_refinement_flags
Co1 Co 0.52900(3) 0.764655(16) 0.82031(2) 0.02824(10) Uani 1 1 d .
N1 N 0.51850(16) 0.75053(9) 0.98182(12) 0.0275(4) Uani 1 1 d .
N2 N 0.49415(16) 0.72681(9) 1.15029(12) 0.0282(4) Uani 1 1 d .
N3 N 0.66472(17) 0.67293(10) 0.79716(13) 0.0344(4) Uani 1 1 d .
N4 N 0.71288(17) 0.82557(10) 0.84842(14) 0.0347(4) Uani 1 1 d .
O1 O 0.40388(15) 0.86282(9) 0.83917(11) 0.0396(4) Uani 1 1 d .
O2 O 0.28436(16) 0.91067(9) 0.95102(12) 0.0452(4) Uani 1 1 d .
H2 H 0.2741 0.9014 1.0119 0.068 Uiso 1 1 calc R
O3 O 0.25865(16) 0.88520(9) 1.13632(12) 0.0458(4) Uani 1 1 d .
O4 O 0.35736(14) 0.81118(9) 1.27461(11) 0.0379(4) Uani 1 1 d .
O5 O 0.86765(16) 0.43692(9) 1.04574(16) 0.0589(5) Uani 1 1 d .
C1 C 0.3695(2) 0.86224(12) 0.92694(16) 0.0325(5) Uani 1 1 d .
C2 C 0.42936(19) 0.80341(11) 1.00672(15) 0.0274(4) Uani 1 1 d .
C3 C 0.41384(19) 0.78862(11) 1.10914(15) 0.0274(4) Uani 1 1 d .
C4 C 0.3387(2) 0.83035(12) 1.17833(16) 0.0322(5) Uani 1 1 d .
C5 C 0.55425(19) 0.70511(11) 1.07060(14) 0.0263(4) Uani 1 1 d .
C6 C 0.64270(19) 0.63642(11) 1.07533(15) 0.0282(4) Uani 1 1 d .
C7 C 0.6023(2) 0.56314(13) 1.10439(19) 0.0443(6) Uani 1 1 d .
H7A H 0.5244 0.5591 1.1300 0.053 Uiso 1 1 calc R
C8 C 0.6755(2) 0.49551(14) 1.0962(2) 0.0526(7) Uani 1 1 d .
H8A H 0.6462 0.4466 1.1152 0.063 Uiso 1 1 calc R
C9 C 0.7915(2) 0.50131(13) 1.05995(18) 0.0397(5) Uani 1 1 d .
C10 C 0.8385(2) 0.57449(13) 1.03730(18) 0.0410(5) Uani 1 1 d .
H10A H 0.9199 0.5786 1.0171 0.049 Uiso 1 1 calc R
C11 C 0.7642(2) 0.64153(12) 1.04471(17) 0.0358(5) Uani 1 1 d .
H11A H 0.7959 0.6906 1.0290 0.043 Uiso 1 1 calc R
C12 C 0.7985(3) 0.36767(15) 1.0047(3) 0.0695(8) Uani 1 1 d .
H12A H 0.8610 0.3268 0.9980 0.104 Uiso 1 1 calc R
H12B H 0.7440 0.3787 0.9356 0.104 Uiso 1 1 calc R
H12C H 0.7436 0.3505 1.0525 0.104 Uiso 1 1 calc R
C13 C 0.6412(3) 0.59692(14) 0.7751(2) 0.0504(6) Uani 1 1 d .
H13A H 0.5591 0.5762 0.7802 0.060 Uiso 1 1 calc R
C14 C 0.7339(3) 0.54700(17) 0.7447(3) 0.0760(9) Uani 1 1 d .
H14A H 0.7138 0.4941 0.7298 0.091 Uiso 1 1 calc R
C15 C 0.8533(3) 0.57615(19) 0.7369(3) 0.0818(10) Uani 1 1 d .
H15A H 0.9158 0.5432 0.7163 0.098 Uiso 1 1 calc R
C16 C 0.8838(3) 0.65602(17) 0.7599(2) 0.0584(7) Uani 1 1 d .
C17 C 1.0089(3) 0.6910(2) 0.7561(3) 0.0763(9) Uani 1 1 d .
H17A H 1.0740 0.6608 0.7346 0.092 Uiso 1 1 calc R
C18 C 1.0336(3) 0.7672(2) 0.7833(3) 0.0727(9) Uani 1 1 d .
H18A H 1.1151 0.7891 0.7789 0.087 Uiso 1 1 calc R
C19 C 0.9368(2) 0.81522(15) 0.8190(2) 0.0516(6) Uani 1 1 d .
C20 C 0.9582(3) 0.89370(17) 0.8533(3) 0.0752(10) Uani 1 1 d .
H20A H 1.0406 0.9171 0.8562 0.090 Uiso 1 1 calc R
C21 C 0.8606(3) 0.93502(16) 0.8819(3) 0.0834(11) Uani 1 1 d .
H21A H 0.8746 0.9873 0.9039 0.100 Uiso 1 1 calc R
C22 C 0.7379(3) 0.89974(14) 0.8786(2) 0.0570(7) Uani 1 1 d .
H22A H 0.6709 0.9294 0.8984 0.068 Uiso 1 1 calc R
C23 C 0.8121(2) 0.78348(13) 0.81964(17) 0.0356(5) Uani 1 1 d .
C24 C 0.7856(2) 0.70189(13) 0.79065(17) 0.0371(5) Uani 1 1 d .

loop_
_atom_site_aniso_label
_atom_site_aniso_U_11
_atom_site_aniso_U_22
_atom_site_aniso_U_33
_atom_site_aniso_U_23
_atom_site_aniso_U_13
_atom_site_aniso_U_12
Co1 0.03357(17) 0.03220(17) 0.02099(15) -0.00067(11) 0.01036(11) 0.00079(12)
N1 0.0333(9) 0.0296(9) 0.0209(8) -0.0002(6) 0.0089(7) 0.0052(7)
N2 0.0331(9) 0.0314(9) 0.0212(8) 0.0006(7) 0.0088(7) 0.0062(7)
N3 0.0419(10) 0.0320(10) 0.0297(9) -0.0038(7) 0.0080(8) 0.0018(8)
N4 0.0363(10) 0.0310(10) 0.0362(10) -0.0006(8) 0.0058(8) 0.0014(8)
O1 0.0522(9) 0.0423(9) 0.0275(8) 0.0087(6) 0.0154(7) 0.0156(7)
O2 0.0537(10) 0.0479(9) 0.0379(9) 0.0126(7) 0.0186(7) 0.0257(8)
O3 0.0504(10) 0.0500(10) 0.0417(9) 0.0055(7) 0.0207(7) 0.0260(8)
O4 0.0423(9) 0.0472(9) 0.0280(8) -0.0003(7) 0.0164(6) 0.0112(7)
O5 0.0423(10) 0.0349(9) 0.1045(15) -0.0039(9) 0.0272(10) 0.0125(7)
C1 0.0352(11) 0.0332(12) 0.0298(11) 0.0023(9) 0.0086(9) 0.0063(9)
C2 0.0308(10) 0.0273(10) 0.0253(10) -0.0016(8) 0.0082(8) 0.0059(8)
C3 0.0283(10) 0.0288(10) 0.0259(10) -0.0001(8) 0.0076(8) 0.0055(8)
C4 0.0323(11) 0.0362(12) 0.0305(11) -0.0032(9) 0.0122(9) 0.0031(9)
C5 0.0305(10) 0.0266(10) 0.0229(10) -0.0012(8) 0.0085(8) 0.0015(8)
C6 0.0332(11) 0.0303(11) 0.0221(9) 0.0009(8) 0.0084(8) 0.0058(8)
C7 0.0428(13) 0.0377(13) 0.0605(15) 0.0111(11) 0.0296(12) 0.0090(10)
C8 0.0526(15) 0.0325(13) 0.0809(19) 0.0126(12) 0.0330(14) 0.0081(11)
C9 0.0374(12) 0.0334(12) 0.0497(14) 0.0029(10) 0.0123(10) 0.0118(10)
C10 0.0314(12) 0.0404(13) 0.0548(14) -0.0009(11) 0.0174(10) 0.0047(10)
C11 0.0371(12) 0.0303(11) 0.0423(12) 0.0020(9) 0.0137(10) 0.0020(9)
C12 0.0680(19) 0.0429(16) 0.102(2) -0.0168(15) 0.0276(18) 0.0089(14)
C13 0.0561(15) 0.0349(13) 0.0578(16) -0.0109(11) 0.0065(12) -0.0009(11)
C14 0.078(2) 0.0471(17) 0.099(2) -0.0349(16) 0.0091(18) 0.0076(15)
C15 0.077(2) 0.066(2) 0.108(3) -0.0406(19) 0.0303(19) 0.0171(17)
C16 0.0509(15) 0.0641(18) 0.0643(17) -0.0146(14) 0.0214(13) 0.0122(13)
C17 0.0511(17) 0.089(2) 0.098(2) -0.011(2) 0.0365(17) 0.0155(17)
C18 0.0363(15) 0.091(2) 0.098(2) 0.0173(19) 0.0289(16) 0.0024(15)
C19 0.0366(13) 0.0501(16) 0.0668(17) 0.0170(13) 0.0079(12) 0.0008(11)
C20 0.0394(15) 0.0500(17) 0.128(3) 0.0245(17) -0.0009(16) -0.0096(13)
C21 0.0519(18) 0.0316(15) 0.154(3) 0.0007(17) -0.0081(19) -0.0055(13)
C22 0.0470(15) 0.0315(13) 0.087(2) -0.0076(13) 0.0005(13) 0.0035(11)
C23 0.0350(12) 0.0371(12) 0.0348(11) 0.0065(9) 0.0078(9) 0.0026(9)
C24 0.0395(12) 0.0401(12) 0.0330(11) -0.0029(10) 0.0105(9) 0.0054(10)

loop_
_atom_type_symbol
_atom_type_description
_atom_type_scat_dispersion_real
_atom_type_scat_dispersion_imag
_atom_type_scat_source
C C 0.0033 0.0016 'International Tables Vol C Tables 4.2.6.8 and 6.1.1.4'
H H 0.0000 0.0000 'International Tables Vol C Tables 4.2.6.8 and 6.1.1.4'
N N 0.0061 0.0033 'International Tables Vol C Tables 4.2.6.8 and 6.1.1.4'
O O 0.0106 0.0060 'International Tables Vol C Tables 4.2.6.8 and 6.1.1.4'
Co Co 0.3494 0.9721 'International Tables Vol C Tables 4.2.6.8 and 6.1.1.4'

loop_
_geom_angle_atom_site_label_1
_geom_angle_atom_site_label_2
_geom_angle_atom_site_label_3
_geom_angle
_geom_angle_site_symmetry_1
_geom_angle_site_symmetry_3
N1 Co1 N4 96.64(7) . .
N1 Co1 N2 167.34(6) . 4_575
N4 Co1 N2 95.46(6) . 4_575
N1 Co1 O1 79.84(6) . .
N4 Co1 O1 98.12(6) . .
N2 Co1 O1 94.79(6) 4_575 .
N1 Co1 N3 102.71(6) . .
N4 Co1 N3 77.90(7) . .
N2 Co1 N3 83.45(6) 4_575 .
O1 Co1 N3 175.43(6) . .
N1 Co1 O4 89.50(6) . 4_575
N4 Co1 O4 169.99(6) . 4_575
N2 Co1 O4 79.06(6) 4_575 4_575
O1 Co1 O4 90.73(6) . 4_575
N3 Co1 O4 93.06(6) . 4_575
C5 N1 C2 104.86(15) . .
C5 N1 Co1 145.55(13) . .
C2 N1 Co1 109.13(12) . .
C5 N2 C3 104.77(15) . .
C5 N2 Co1 141.36(13) . 4_576
C3 N2 Co1 107.43(12) . 4_576
C13 N3 C24 117.8(2) . .
C13 N3 Co1 129.26(16) . .
C24 N3 Co1 112.28(14) . .
C22 N4 C23 117.7(2) . .
C22 N4 Co1 128.58(16) . .
C23 N4 Co1 113.31(14) . .
C1 O1 Co1 112.64(12) . .
C1 O2 H2 109.5 . .
C4 O4 Co1 111.74(12) . 4_576
C9 O5 C12 116.58(19) . .
O1 C1 O2 123.18(19) . .
O1 C1 C2 118.29(17) . .
O2 C1 C2 118.52(17) . .
N1 C2 C3 108.59(16) . .
N1 C2 C1 119.33(16) . .
C3 C2 C1 132.08(17) . .
N2 C3 C2 108.90(16) . .
N2 C3 C4 119.25(17) . .
C2 C3 C4 131.62(18) . .
O4 C4 O3 123.70(18) . .
O4 C4 C3 118.28(18) . .
O3 C4 C3 118.02(18) . .
N2 C5 N1 112.87(17) . .
N2 C5 C6 124.25(17) . .
N1 C5 C6 122.77(16) . .
C7 C6 C11 118.04(19) . .
C7 C6 C5 120.09(18) . .
C11 C6 C5 121.74(18) . .
C6 C7 C8 121.4(2) . .
C6 C7 H7A 119.3 . .
C8 C7 H7A 119.3 . .
C9 C8 C7 119.5(2) . .
C9 C8 H8A 120.3 . .
C7 C8 H8A 120.3 . .
C8 C9 O5 123.2(2) . .
C8 C9 C10 120.2(2) . .
O5 C9 C10 116.59(19) . .
C9 C10 C11 119.8(2) . .
C9 C10 H10A 120.1 . .
C11 C10 H10A 120.1 . .
C10 C11 C6 120.8(2) . .
C10 C11 H11A 119.6 . .
C6 C11 H11A 119.6 . .
O5 C12 H12A 109.5 . .
O5 C12 H12B 109.5 . .
H12A C12 H12B 109.5 . .
O5 C12 H12C 109.5 . .
H12A C12 H12C 109.5 . .
H12B C12 H12C 109.5 . .
N3 C13 C14 122.8(3) . .
N3 C13 H13A 118.6 . .
C14 C13 H13A 118.6 . .
C15 C14 C13 119.3(3) . .
C15 C14 H14A 120.4 . .
C13 C14 H14A 120.4 . .
C14 C15 C16 120.3(3) . .
C14 C15 H15A 119.8 . .
C16 C15 H15A 119.8 . .
C24 C16 C15 116.8(3) . .
C24 C16 C17 119.4(3) . .
C15 C16 C17 123.8(3) . .
C18 C17 C16 120.9(3) . .
C18 C17 H17A 119.6 . .
C16 C17 H17A 119.6 . .
C17 C18 C19 121.2(2) . .
C17 C18 H18A 119.4 . .
C19 C18 H18A 119.4 . .
C23 C19 C20 116.6(2) . .
C23 C19 C18 119.2(2) . .
C20 C19 C18 124.2(3) . .
C21 C20 C19 120.2(3) . .
C21 C20 H20A 119.9 . .
C19 C20 H20A 119.9 . .
C20 C21 C22 119.9(3) . .
C20 C21 H21A 120.0 . .
C22 C21 H21A 120.0 . .
N4 C22 C21 122.5(3) . .
N4 C22 H22A 118.8 . .
C21 C22 H22A 118.8 . .
N4 C23 C19 123.1(2) . .
N4 C23 C24 117.33(18) . .
C19 C23 C24 119.5(2) . .
N3 C24 C16 123.0(2) . .
N3 C24 C23 117.23(18) . .
C16 C24 C23 119.7(2) . .

loop_
_geom_bond_atom_site_label_1
_geom_bond_atom_site_label_2
_geom_bond_distance
_geom_bond_site_symmetry_2
Co1 N1 2.0994(15) .
Co1 N4 2.1214(18) .
Co1 N2 2.1290(16) 4_575
Co1 O1 2.1468(14) .
Co1 N3 2.1505(17) .
Co1 O4 2.1651(14) 4_575
N1 C5 1.355(2) .
N1 C2 1.366(2) .
N2 C5 1.347(2) .
N2 C3 1.369(2) .
N2 Co1 2.1290(16) 4_576
N3 C13 1.328(3) .
N3 C24 1.357(3) .
N4 C22 1.323(3) .
N4 C23 1.358(3) .
O1 C1 1.243(2) .
O2 C1 1.284(2) .
O2 H2 0.8200 .
O3 C4 1.283(2) .
O4 C4 1.246(2) .
O4 Co1 2.1651(14) 4_576
O5 C9 1.377(3) .
O5 C12 1.415(3) .
C1 C2 1.465(3) .
C2 C3 1.372(3) .
C3 C4 1.470(3) .
C5 C6 1.471(3) .
C6 C7 1.383(3) .
C6 C11 1.389(3) .
C7 C8 1.386(3) .
C7 H7A 0.9300 .
C8 C9 1.372(3) .
C8 H8A 0.9300 .
C9 C10 1.382(3) .
C10 C11 1.383(3) .
C10 H10A 0.9300 .
C11 H11A 0.9300 .
C12 H12A 0.9600 .
C12 H12B 0.9600 .
C12 H12C 0.9600 .
C13 C14 1.389(4) .
C13 H13A 0.9300 .
C14 C15 1.348(4) .
C14 H14A 0.9300 .
C15 C16 1.405(4) .
C15 H15A 0.9300 .
C16 C24 1.395(3) .
C16 C17 1.428(4) .
C17 C18 1.345(4) .
C17 H17A 0.9300 .
C18 C19 1.432(4) .
C18 H18A 0.9300 .
C19 C23 1.395(3) .
C19 C20 1.402(4) .
C20 C21 1.337(4) .
C20 H20A 0.9300 .
C21 C22 1.391(4) .
C21 H21A 0.9300 .
C22 H22A 0.9300 .
C23 C24 1.441(3) .

loop_
_geom_hbond_atom_site_label_D
_geom_hbond_atom_site_label_H
_geom_hbond_atom_site_label_A
_geom_hbond_distance_DH
_geom_hbond_distance_HA
_geom_hbond_distance_DA
_geom_hbond_angle_DHA
O2 H2 O3 0.82 1.65 2.471(2) 177.6

loop_
_geom_torsion_atom_site_label_1
_geom_torsion_atom_site_label_2
_geom_torsion_atom_site_label_3
_geom_torsion_atom_site_label_4
_geom_torsion
_geom_torsion_site_symmetry_1
N4 Co1 N1 C5 -86.0(2) .
N2 Co1 N1 C5 111.2(3) 4_575
O1 Co1 N1 C5 176.9(3) .
N3 Co1 N1 C5 -6.9(3) .
O4 Co1 N1 C5 86.1(2) 4_575
N4 Co1 N1 C2 103.85(13) .
N2 Co1 N1 C2 -59.0(3) 4_575
O1 Co1 N1 C2 6.75(13) .
N3 Co1 N1 C2 -177.11(13) .
O4 Co1 N1 C2 -84.08(13) 4_575
N1 Co1 N3 C13 83.5(2) .
N4 Co1 N3 C13 177.7(2) .
N2 Co1 N3 C13 -85.3(2) 4_575
O1 Co1 N3 C13 -152.9(7) .
O4 Co1 N3 C13 -6.7(2) 4_575
N1 Co1 N3 C24 -106.25(14) .
N4 Co1 N3 C24 -12.08(14) .
N2 Co1 N3 C24 84.96(14) 4_575
O1 Co1 N3 C24 17.4(8) .
O4 Co1 N3 C24 163.57(14) 4_575
N1 Co1 N4 C22 -74.8(2) .
N2 Co1 N4 C22 101.5(2) 4_575
O1 Co1 N4 C22 5.8(2) .
N3 Co1 N4 C22 -176.4(2) .
O4 Co1 N4 C22 157.7(3) 4_575
N1 Co1 N4 C23 112.90(14) .
N2 Co1 N4 C23 -70.82(15) 4_575
O1 Co1 N4 C23 -166.46(14) .
N3 Co1 N4 C23 11.27(14) .
O4 Co1 N4 C23 -14.6(4) 4_575
N1 Co1 O1 C1 -7.86(15) .
N4 Co1 O1 C1 -103.20(15) .
N2 Co1 O1 C1 160.58(15) 4_575
N3 Co1 O1 C1 -132.3(7) .
O4 Co1 O1 C1 81.50(15) 4_575
Co1 O1 C1 O2 -172.84(17) .
Co1 O1 C1 C2 7.2(2) .
C5 N1 C2 C3 0.0(2) .
Co1 N1 C2 C3 174.28(13) .
C5 N1 C2 C1 -179.85(18) .
Co1 N1 C2 C1 -5.6(2) .
O1 C1 C2 N1 -1.1(3) .
O2 C1 C2 N1 178.89(18) .
O1 C1 C2 C3 179.0(2) .
O2 C1 C2 C3 -0.9(4) .
C5 N2 C3 C2 -1.1(2) .
Co1 N2 C3 C2 157.29(14) 4_576
C5 N2 C3 C4 -176.22(17) .
Co1 N2 C3 C4 -17.9(2) 4_576
N1 C2 C3 N2 0.7(2) .
C1 C2 C3 N2 -179.5(2) .
N1 C2 C3 C4 175.0(2) .
C1 C2 C3 C4 -5.1(4) .
Co1 O4 C4 O3 -167.45(17) 4_576
Co1 O4 C4 C3 11.6(2) 4_576
N2 C3 C4 O4 4.6(3) .
C2 C3 C4 O4 -169.3(2) .
N2 C3 C4 O3 -176.27(19) .
C2 C3 C4 O3 9.9(3) .
C3 N2 C5 N1 1.1(2) .
Co1 N2 C5 N1 -144.58(17) 4_576
C3 N2 C5 C6 -175.07(18) .
Co1 N2 C5 C6 39.2(3) 4_576
C2 N1 C5 N2 -0.7(2) .
Co1 N1 C5 N2 -171.12(17) .
C2 N1 C5 C6 175.53(18) .
Co1 N1 C5 C6 5.1(4) .
N2 C5 C6 C7 50.9(3) .
N1 C5 C6 C7 -124.9(2) .
N2 C5 C6 C11 -133.2(2) .
N1 C5 C6 C11 50.9(3) .
C11 C6 C7 C8 -4.5(4) .
C5 C6 C7 C8 171.5(2) .
C6 C7 C8 C9 0.9(4) .
C7 C8 C9 O5 -177.6(2) .
C7 C8 C9 C10 3.5(4) .
C12 O5 C9 C8 38.3(4) .
C12 O5 C9 C10 -142.7(2) .
C8 C9 C10 C11 -4.1(4) .
O5 C9 C10 C11 176.9(2) .
C9 C10 C11 C6 0.4(3) .
C7 C6 C11 C10 3.9(3) .
C5 C6 C11 C10 -172.07(19) .
C24 N3 C13 C14 -0.9(4) .
Co1 N3 C13 C14 169.0(2) .
N3 C13 C14 C15 0.0(5) .
C13 C14 C15 C16 0.3(5) .
C14 C15 C16 C24 0.2(5) .
C14 C15 C16 C17 178.4(3) .
C24 C16 C17 C18 0.9(5) .
C15 C16 C17 C18 -177.2(3) .
C16 C17 C18 C19 1.3(5) .
C17 C18 C19 C23 -3.6(5) .
C17 C18 C19 C20 176.8(3) .
C23 C19 C20 C21 -1.8(4) .
C18 C19 C20 C21 177.8(3) .
C19 C20 C21 C22 0.7(5) .
C23 N4 C22 C21 -0.1(4) .
Co1 N4 C22 C21 -172.1(2) .
C20 C21 C22 N4 0.3(5) .
C22 N4 C23 C19 -1.1(3) .
Co1 N4 C23 C19 172.11(18) .
C22 N4 C23 C24 177.8(2) .
Co1 N4 C23 C24 -9.0(2) .
C20 C19 C23 N4 2.0(4) .
C18 C19 C23 N4 -177.5(2) .
C20 C19 C23 C24 -176.8(2) .
C18 C19 C23 C24 3.6(4) .
C13 N3 C24 C16 1.4(3) .
Co1 N3 C24 C16 -170.08(19) .
C13 N3 C24 C23 -177.2(2) .
Co1 N3 C24 C23 11.3(2) .
C15 C16 C24 N3 -1.1(4) .
C17 C16 C24 N3 -179.4(2) .
C15 C16 C24 C23 177.4(2) .
C17 C16 C24 C23 -0.9(4) .
N4 C23 C24 N3 -1.7(3) .
C19 C23 C24 N3 177.2(2) .
N4 C23 C24 C16 179.7(2) .
C19 C23 C24 C16 -1.5(3) .
